data_2010485
loop_
_publ_author_name
'Mazzanti, Marinella'
'Roulet, Raymond'
'Schenk, Kurt J.'

_publ_section_title
;
Bis(diphenylphosphino)methanetetradecacarbonylhexairidium Dichloromethane
 Solvate
;
_journal_name_full 'Acta Crystallographica Section C'
_journal_page_first 217
_journal_page_last 219
_journal_volume 51
_journal_year 1995
_chemical_formula_moiety 'C39 H22 Ir6 O14 P2, C H2 Cl2'
_chemical_formula_sum 'C40 H24 Cl2 Ir6 O14 P2'
_chemical_formula_weight 2014.4
_space_group_IT_number 11
_symmetry_cell_setting monoclinic
_symmetry_space_group_name_Hall '-P 2yb'
_symmetry_space_group_name_H-M 'P 1 21/m 1'
_cell_angle_alpha 90.00
_cell_angle_beta 96.32(3)
_cell_angle_gamma 90.00
_cell_formula_units_Z 2
_cell_length_a 11.144(3)
_cell_length_b 15.667(4)
_cell_length_c 13.048(5)
_cell_measurement_temperature 140(2)
_cell_volume 2264.2(12)
_diffrn_ambient_temperature 293(2)
_exptl_crystal_density_diffrn 2.952
_refine_ls_R_factor_obs 0.0951
_refine_ls_wR_factor_obs 0.2013
_cod_depositor_comments
;
The following automatic conversions were performed:
'_symmetry_cell_setting' value 'Monoclinic' changed to 'monoclinic'
according to '/home/saulius/struct/CIF-dictionaries/cif_core.dic'
dictionary named 'cif_core.dic' version 2.4.1 from 2010-06-29.

Automatic conversion script
Id: cif_fix_enum 1527 2010-12-29 10:47:43Z saulius 
;
_cod_original_sg_symbol_H-M 'P 21/m'
_cod_database_code 2010485

loop_
_symmetry_equiv_pos_as_xyz
'x, y, z'
'-x, y+1/2, -z'
'-x, -y, -z'
'x, -y-1/2, z'

loop_
_atom_site_aniso_label
_atom_site_aniso_U_11
_atom_site_aniso_U_22
_atom_site_aniso_U_33
_atom_site_aniso_U_12
_atom_site_aniso_U_13
_atom_site_aniso_U_23
Ir1 0.0134(6) 0.0208(8) 0.0286(9) 0.000 0.0126(7) 0.000
Ir2 0.0110(4) 0.0207(6) 0.0309(7) -0.0029(4) 0.0141(5) -0.0023(5)
Ir3 0.0102(6) 0.0306(9) 0.0333(9) 0.000 0.0112(7) 0.000
Ir4 0.0146(5) 0.0223(6) 0.0330(7) -0.0020(4) 0.0161(5) -0.0006(5)
O11 0.0139(13) 0.042(15) 0.012(16) 0.000 0.008(12) 0.000
O12 0.027(14) 0.08(2) 0.0278(15) 0.000 0.003(16) 0.000
C3 0.0119(13) 0.030(2) 0.035(2) -0.009(11) -0.004(12) -0.012(15)
O41 0.045(11) 0.015(3) 0.057(17) -0.007(9) 0.034(12) -0.006(11)
C42 0.005(4) 0.037(7) 0.0322(11) 0.005(11) 0.002(13) -0.004(16)
O42 0.037(11) 0.055(13) 0.0294(14) -0.029(11) 0.006(12) -0.009(13)
O124 0.016(2) 0.0208(13) 0.031(2) -0.004(7) 0.010(9) -0.011(9)
C232 0.013(2) 0.026(4) 0.0293(11) 0.000 0.005(10) 0.000
O232 0.017(5) 0.037(8) 0.028(2) 0.000 0.000(14) 0.000
O434 0.014(3) 0.027(13) 0.031(5) 0.000 0.017(12) 0.000
C22 0.054(12) 0.019(12) 0.07(3) 0.020(14) 0.048(17) 0.013(17)
C24 0.052(13) 0.044(9) 0.07(2) 0.036(15) 0.050(16) 0.044(18)
C25 0.044(15) 0.045(10) 0.030(18) 0.018(15) 0.017(16) 0.025(17)
C26 0.028(12) 0.046(10) 0.05(2) 0.003(14) 0.018(16) -0.025(18)
C32 0.043(15) 0.021(16) 0.070(17) -0.024(14) 0.029(19) -0.026(17)
C33 0.042(10) 0.043(19) 0.070(17) -0.018(15) 0.044(17) -0.04(2)
C35 0.041(11) 0.05(2) 0.073(19) -0.037(16) 0.042(17) -0.04(2)

loop_
_atom_site_label
_atom_site_fract_x
_atom_site_fract_y
_atom_site_fract_z
_atom_site_U_iso_or_equiv
_atom_site_thermal_displace_type
_atom_site_calc_flag
_atom_site_refinement_flags
_atom_site_occupancy
_atom_site_disorder_group
_atom_site_type_symbol
Ir1 0.16870(11) 0.2500 0.44678(13) 0.0202(4) Uani d SU 1 . Ir
Ir2 0.11221(7) 0.16205(6) 0.26224(10) 0.0201(3) Uani d U 1 . Ir
Ir3 -0.10533(11) 0.2500 0.22893(14) 0.0242(4) Uani d SU 1 . Ir
Ir4 -0.05151(8) 0.16229(6) 0.41066(10) 0.0224(3) Uani d U 1 . Ir
C11 0.335(3) 0.2500 0.469(3) 0.022(3) Uani d SU 1 . C
O11 0.4389(17) 0.2500 0.497(2) 0.022(6) Uani d SU 1 . O
C12 0.163(3) 0.2500 0.592(4) 0.025(9) Uiso d S 1 . C
O12 0.153(2) 0.2500 0.672(3) 0.045(7) Uani d SU 1 . O
C2 0.062(2) 0.0651(16) 0.190(2) 0.027(6) Uiso d . 1 . C
O2 0.0239(19) 0.0067(15) 0.142(2) 0.062(7) Uiso d . 1 . O
C3 -0.2002(19) 0.1627(16) 0.156(3) 0.026(2) Uani d U 1 . C
O3 -0.2597(15) 0.1121(11) 0.1229(16) 0.032(5) Uiso d . 1 . O
C41 -0.1111(18) 0.0552(14) 0.365(2) 0.016(5) Uiso d . 1 . C
O41 -0.1471(15) -0.0097(10) 0.3317(18) 0.037(5) Uani d U 1 . O
C42 -0.0737(19) 0.1408(17) 0.548(3) 0.024(2) Uani d U 1 . C
O42 -0.0936(15) 0.1307(13) 0.6273(18) 0.040(5) Uani d U 1 . O
C124 0.1547(17) 0.1145(14) 0.401(2) 0.012(5) Uiso d . 1 . C
O124 0.1965(12) 0.0539(10) 0.4434(15) 0.0220(10) Uani d U 1 . O
C232 0.036(3) 0.2500 0.130(4) 0.0230(10) Uani d SU 1 . C
O232 0.0449(19) 0.2500 0.048(2) 0.028(3) Uani d SU 1 . O
C434 -0.195(3) 0.2500 0.377(3) 0.019(8) Uiso d S 1 . C
O434 -0.3012(17) 0.2500 0.395(2) 0.023(4) Uani d SU 1 . O
C 0.392(2) 0.2500 0.243(3) 0.003(6) Uiso d S 1 . C
P 0.3036(5) 0.1509(4) 0.2105(6) 0.0160(10) Uiso d . 1 . P
C21 0.3989(18) 0.0724(15) 0.277(3) 0.026(5) Uani d U 1 . C
C22 0.358(2) -0.0130(16) 0.278(3) 0.040(5) Uani d U 1 . C
C23 0.427(2) -0.0771(16) 0.326(3) 0.037(5) Uani d U 1 . C
C24 0.540(2) -0.054(2) 0.389(3) 0.050(7) Uani d U 1 . C
C25 0.578(2) 0.0299(19) 0.388(2) 0.032(4) Uani d U 1 . C
C26 0.5099(18) 0.0967(19) 0.335(3) 0.033(5) Uani d U 1 . C
C31 0.3179(19) 0.1255(15) 0.074(2) 0.018(5) Uiso d . 1 . C
C32 0.223(2) 0.1189(16) 0.002(3) 0.041(7) Uani d U 1 . C
C33 0.235(2) 0.1026(18) -0.103(3) 0.047(7) Uani d U 1 . C
C34 0.452(3) 0.103(2) -0.054(3) 0.049(9) Uiso d . 1 . C
C35 0.356(2) 0.0947(19) -0.129(3) 0.050(8) Uani d U 1 . C
C36 0.437(2) 0.1202(17) 0.050(3) 0.029(7) Uiso d . 1 . C
Cl1 0.1329(19) -0.1541(14) 0.108(2) 0.088(7) Uiso d P 0.50 . Cl
C1 -0.146(4) 0.2500 -0.154(4) 0.050(10) Uiso d S 1 . C
Cl2 -0.280(3) 0.199(2) -0.114(4) 0.18(2) Uiso d P 0.50 . Cl

loop_
_geom_bond_atom_site_label_1
_geom_bond_atom_site_label_2
_geom_bond_site_symmetry_2
_geom_bond_distance
_geom_bond_publ_flag
Ir1 Ir2 . 2.786(2) yes
Ir1 Ir4 . 2.807(2) yes
Ir2 Ir3 . 2.781(2) yes
Ir2 Ir4 . 2.803(2) yes
Ir2 Ir2 4_565 2.756(2) yes
Ir3 Ir4 . 2.749(2) yes
Ir4 Ir4 4_565 2.748(2) yes
Ir2 P . 2.313(6) yes
C P . 1.859(15) yes
P C21 . 1.79(2) yes
P C31 . 1.85(3) yes
Ir1 C11 . 1.85(3) yes
Ir1 C12 . 1.90(4) yes
Ir2 C2 . 1.84(3) yes
Ir3 C3 . 1.92(3) yes
Ir4 C41 . 1.88(2) yes
Ir4 C42 . 1.87(3) yes
Ir1 C124 . 2.20(2) yes
Ir2 C124 . 1.97(2) yes
Ir4 C124 . 2.43(2) yes
Ir2 C232 . 2.30(4) yes
Ir3 C232 . 2.14(4) yes
Ir3 C434 . 2.27(4) yes
Ir4 C434 . 2.12(2) yes
Ir1 Ir2 4_565 2.786(2) ?
Ir1 Ir4 4_565 2.807(2) ?
Ir1 C124 4_565 2.20(2) ?
Ir3 C3 4_565 1.92(3) ?
Ir3 Ir4 4_565 2.749(2) ?
Ir3 Ir2 4_565 2.781(2) ?
C11 O11 . 1.17(4) ?
C12 O12 . 1.06(5) ?
C2 O2 . 1.17(3) ?
C3 O3 . 1.09(3) ?
C41 O41 . 1.16(3) ?
C42 O42 . 1.09(3) ?
C124 O124 . 1.17(3) ?
C232 O232 . 1.09(5) ?
C232 Ir2 4_565 2.30(4) ?
C434 O434 . 1.23(3) ?
C434 Ir4 4_565 2.12(2) ?
C P 4_565 1.859(15) ?
C21 C22 . 1.41(3) ?
C21 C26 . 1.43(3) ?
C22 C23 . 1.37(4) ?
C23 C24 . 1.47(4) ?
C24 C25 . 1.38(4) ?
C25 C26 . 1.43(4) ?
C31 C32 . 1.34(4) ?
C31 C36 . 1.40(3) ?
C32 C33 . 1.41(5) ?
C33 C35 . 1.43(3) ?
C34 C35 . 1.37(4) ?
C34 C36 . 1.41(5) ?
Cl1 C1 3 1.62(3) ?
Cl1 Cl2 3 1.78(3) ?
C1 Cl1 3 1.62(3) ?
C1 Cl1 2 1.62(3) ?
C1 Cl2 . 1.83(5) ?
C1 Cl2 4_565 1.83(5) ?
Cl2 Cl2 4_565 1.61(6) ?
Cl2 Cl1 3 1.78(3) ?
